data_7202447
loop_
_publ_author_name
'Baisch, Ulrich'
'Rubini, Katia'
'Braga, Dario'

_publ_section_title
;
 Remarkable structural similarities between organic co-crystals and a
 metal--organic coordination network---insights into hydrogen bonded
 aliphatic ammonium chlorides
;
_journal_issue 12
_journal_name_full CrystEngComm
_journal_page_first 1939
_journal_paper_doi 10.1039/b812892h
_journal_volume 10
_journal_year 2008
_chemical_formula_moiety 'C4 H12 N2, 0.5(H2 O), 2(Cl)'
_chemical_formula_sum 'C4 H13 Cl2 N2 O0.5'
_chemical_formula_weight 168.06
_chemical_name_common
;
dipiperazinium tetrachloride monohydrate
;
_chemical_name_systematic
;
dipiperazinium tetrachloride monohydrate
;
_space_group_IT_number 62
_symmetry_cell_setting orthorhombic
_symmetry_space_group_name_Hall '-P 2ac 2n'
_symmetry_space_group_name_H-M 'P n m a'
_atom_sites_solution_hydrogens geom
_atom_sites_solution_primary direct
_atom_sites_solution_secondary difmap
_audit_creation_method SHELXL-97
_cell_angle_alpha 90.00
_cell_angle_beta 90.00
_cell_angle_gamma 90.00
_cell_formula_units_Z 8
_cell_length_a 11.6011(11)
_cell_length_b 9.6530(8)
_cell_length_c 13.9669(12)
_cell_measurement_reflns_used 1765
_cell_measurement_temperature 200
_cell_measurement_theta_max 28.8855
_cell_measurement_theta_min 2.5447
_cell_volume 1564.1(2)
_computing_cell_refinement
;
CrysAlis RED, Oxford Diffraction Ltd.,
Version 1.171.32.15 (release 10-01-2008 CrysAlis171 .NET)
(compiled Jan 10 2008,16:37:18)
;
_computing_data_collection
;
CrysAlis CCD, Oxford Diffraction Ltd.,
Version 1.171.32.15 (release 10-01-2008 CrysAlis171 .NET)
(compiled Jan 10 2008,16:37:18)
;
_computing_data_reduction
;
CrysAlis RED, Oxford Diffraction Ltd.,
Version 1.171.32.15 (release 10-01-2008 CrysAlis171 .NET)
(compiled Jan 10 2008,16:37:18)
;
_computing_molecular_graphics ORTEP
_computing_publication_material 'SHELXL-97 (Sheldrick, 1997)'
_computing_structure_refinement 'SHELXL-97 (Sheldrick, 1997)'
_computing_structure_solution 'SHELXS-97 (Sheldrick, 1990)'
_diffrn_detector_area_resol_mean 16.1340
_diffrn_measured_fraction_theta_full 0.994
_diffrn_measured_fraction_theta_max 0.870
_diffrn_measurement_details
;
1 omega -41.00 53.80 1.2000 130.0000
omega____ theta____ kappa____ phi______ omega'___ theta'___ frames
- -17.4392 45.0000 30.0000 0.0000 0.0000 79

2 omega -88.00 -35.20 1.2000 130.0000
omega____ theta____ kappa____ phi______ omega'___ theta'___ frames
- -17.4392 -77.0000 270.0000 0.0000 0.0000 44

3 omega 11.00 42.20 1.2000 130.0000
omega____ theta____ kappa____ phi______ omega'___ theta'___ frames
- 19.1580 -45.0000 30.0000 0.0000 0.0000 26

;
_diffrn_measurement_device '95mm CCD camera (sapphire) on \k-goniostat'
_diffrn_measurement_device_type xcalibur
_diffrn_measurement_method 'omega scan'
_diffrn_orient_matrix_UB_11 -0.0230008026
_diffrn_orient_matrix_UB_12 0.0263551432
_diffrn_orient_matrix_UB_13 -0.0428590105
_diffrn_orient_matrix_UB_21 -0.0202155303
_diffrn_orient_matrix_UB_22 -0.0546054986
_diffrn_orient_matrix_UB_23 -0.0179236353
_diffrn_orient_matrix_UB_31 -0.0662360849
_diffrn_orient_matrix_UB_32 0.0075368397
_diffrn_orient_matrix_UB_33 0.0202805561
_diffrn_radiation_monochromator graphite
_diffrn_radiation_source 'Enhance (Mo) X-ray Source'
_diffrn_radiation_type 'Mo K\a'
_diffrn_radiation_wavelength 0.7107
_diffrn_reflns_av_R_equivalents 0.0578
_diffrn_reflns_av_sigmaI/netI 0.0867
_diffrn_reflns_limit_h_max 13
_diffrn_reflns_limit_h_min -15
_diffrn_reflns_limit_k_max 8
_diffrn_reflns_limit_k_min -13
_diffrn_reflns_limit_l_max 18
_diffrn_reflns_limit_l_min -10
_diffrn_reflns_number 5299
_diffrn_reflns_theta_full 25.00
_diffrn_reflns_theta_max 29.02
_diffrn_reflns_theta_min 2.56
_exptl_absorpt_coefficient_mu 0.751
_exptl_absorpt_correction_T_max 0.974
_exptl_absorpt_correction_T_min 0.875
_exptl_absorpt_correction_type analytical
_exptl_absorpt_process_details
;
CrysAlis RED, Oxford Diffraction Ltd.,
Version 1.171.32.15 (release 10-01-2008 CrysAlis171 .NET)
(compiled Jan 10 2008,16:37:18)
Analytical numeric absorption correction using a multifaceted crystal
model based on expressions derived by R.C. Clark & J.S. Reid.
(Clark, R. C. & Reid, J. S. (1995). Acta Cryst. A51, 887-897)
;
_exptl_crystal_colour colorless
_exptl_crystal_density_diffrn 1.427
_exptl_crystal_density_method 'not measured'
_exptl_crystal_description block
_exptl_crystal_F_000 712
_exptl_crystal_size_max 0.3508
_exptl_crystal_size_mid 0.0787
_exptl_crystal_size_min 0.0329
_refine_diff_density_max 0.428
_refine_diff_density_min -0.440
_refine_diff_density_rms 0.082
_refine_ls_extinction_method none
_refine_ls_goodness_of_fit_ref 0.888
_refine_ls_hydrogen_treatment mixed
_refine_ls_matrix_type full
_refine_ls_number_parameters 148
_refine_ls_number_reflns 1916
_refine_ls_number_restraints 0
_refine_ls_restrained_S_all 0.888
_refine_ls_R_factor_all 0.0859
_refine_ls_R_factor_gt 0.0449
_refine_ls_shift/su_max 0.000
_refine_ls_shift/su_mean 0.000
_refine_ls_structure_factor_coef Fsqd
_refine_ls_weighting_details 'calc w=1/[\s^2^(Fo^2^)+(0.0419P)^2^+0.0000P] where P=(Fo^2^+2Fc^2^)/3'
_refine_ls_weighting_scheme calc
_refine_ls_wR_factor_gt 0.0844
_refine_ls_wR_factor_ref 0.0920
_reflns_number_gt 1160
_reflns_number_total 1916
_reflns_threshold_expression >2sigma(I)
_cod_depositor_comments
;

2019-01-03
Z value and formula fixed to values more according to usual
chemical conventions.                 miguel
;
_cod_original_formula_sum 'C8 H26 Cl4 N4 O'
_cod_original_formula_weight 336.13
_cod_original_formula_moiety '2(C4 H12 N2), H2 O, 4(Cl)'
_cod_original_formula_units_Z 4
_cod_data_source_file b812892h.txt
_cod_data_source_block ub043n_2
_cod_database_code 7202447

loop_
_symmetry_equiv_pos_as_xyz
'x, y, z'
'-x+1/2, -y, z+1/2'
'-x, y+1/2, -z'
'x+1/2, -y+1/2, -z+1/2'
'-x, -y, -z'
'x-1/2, y, -z-1/2'
'x, -y-1/2, z'
'-x-1/2, y-1/2, z-1/2'

loop_
_atom_site_label
_atom_site_type_symbol
_atom_site_fract_x
_atom_site_fract_y
_atom_site_fract_z
_atom_site_U_iso_or_equiv
_atom_site_adp_type
_atom_site_occupancy
_atom_site_symmetry_multiplicity
_atom_site_calc_flag
_atom_site_refinement_flags
_atom_site_disorder_assembly
_atom_site_disorder_group
Cl1 Cl 0.63194(8) 0.2500 0.61447(6) 0.0270(2) Uani 1 2 d S . .
Cl2 Cl 0.03684(8) 0.2500 0.35063(7) 0.0280(2) Uani 1 2 d S . .
N21 N -0.1364(3) 0.2500 0.7304(2) 0.0232(7) Uani 1 2 d S . .
N22 N 0.0176(3) 0.2500 0.5711(3) 0.0264(8) Uani 1 2 d S . .
N11 N 0.3224(3) 0.2500 0.2805(2) 0.0276(8) Uani 1 2 d S . .
N12 N 0.4274(3) 0.2500 0.4641(2) 0.0271(8) Uani 1 2 d S . .
C11 C 0.4267(2) 0.1230(3) 0.4047(2) 0.0286(7) Uani 1 1 d . . .
C12 C 0.3233(2) 0.1232(3) 0.3401(2) 0.0285(7) Uani 1 1 d . . .
C21 C -0.0705(3) 0.1243(3) 0.70460(19) 0.0232(6) Uani 1 1 d . . .
C22 C -0.0453(3) 0.1217(3) 0.59935(19) 0.0272(6) Uani 1 1 d . . .
Cl3 Cl 0.24919(6) 0.06263(6) 0.59884(5) 0.0344(2) Uani 1 1 d . . .
O3 O 0.1837(3) 0.2500 0.1226(2) 0.0345(8) Uani 1 2 d S . .
H1 H -0.1123(19) 0.047(2) 0.7199(16) 0.014(7) Uiso 1 1 d . . .
H2 H 0.326(2) 0.049(3) 0.2968(17) 0.019(7) Uiso 1 1 d . . .
H3 H 0.007(2) 0.040(3) 0.5833(18) 0.027(7) Uiso 1 1 d . . .
H4 H 0.002(2) 0.122(3) 0.7399(18) 0.034(8) Uiso 1 1 d . . .
H5 H 0.024(3) 0.2500 0.514(3) 0.020(11) Uiso 1 2 d S . .
H6 H 0.427(2) 0.051(3) 0.4494(18) 0.025(7) Uiso 1 1 d . . .
H7 H 0.486(4) 0.2500 0.506(3) 0.036(12) Uiso 1 2 d S . .
H8 H -0.112(2) 0.119(3) 0.5588(19) 0.032(8) Uiso 1 1 d . . .
H9 H 0.251(2) 0.120(3) 0.3753(19) 0.037(8) Uiso 1 1 d . . .
H10 H -0.148(3) 0.2500 0.791(3) 0.038(12) Uiso 1 2 d S . .
H11 H -0.199(4) 0.2500 0.702(3) 0.040(13) Uiso 1 2 d S . .
H12 H 0.087(4) 0.2500 0.598(3) 0.037(13) Uiso 1 2 d S . .
H13 H 0.204(3) 0.181(3) 0.097(2) 0.050(10) Uiso 1 1 d . . .
H14 H 0.498(2) 0.117(3) 0.3669(18) 0.029(8) Uiso 1 1 d . . .
H16 H 0.378(4) 0.2500 0.238(3) 0.041(13) Uiso 1 2 d S . .
H21 H 0.370(4) 0.2500 0.503(3) 0.043(14) Uiso 1 2 d S . .
H23 H 0.262(4) 0.2500 0.243(3) 0.044(14) Uiso 1 2 d S . .

loop_
_atom_site_aniso_label
_atom_site_aniso_U_11
_atom_site_aniso_U_22
_atom_site_aniso_U_33
_atom_site_aniso_U_23
_atom_site_aniso_U_13
_atom_site_aniso_U_12
Cl1 0.0274(5) 0.0294(5) 0.0241(5) 0.000 -0.0031(4) 0.000
Cl2 0.0294(5) 0.0319(5) 0.0226(5) 0.000 -0.0026(4) 0.000
N21 0.0205(19) 0.0327(19) 0.0165(17) 0.000 0.0010(15) 0.000
N22 0.028(2) 0.033(2) 0.018(2) 0.000 0.0030(16) 0.000
N11 0.0238(19) 0.041(2) 0.0185(16) 0.000 0.0000(16) 0.000
N12 0.024(2) 0.035(2) 0.0229(18) 0.000 -0.0077(17) 0.000
C11 0.0294(16) 0.0205(14) 0.0361(17) 0.0032(15) -0.0065(14) 0.0011(13)
C12 0.0252(16) 0.0227(15) 0.0375(17) -0.0097(15) -0.0035(14) -0.0026(14)
C21 0.0286(16) 0.0154(13) 0.0256(15) 0.0026(13) -0.0002(13) -0.0023(14)
C22 0.0322(16) 0.0233(15) 0.0262(15) -0.0034(14) 0.0001(14) -0.0024(14)
Cl3 0.0412(4) 0.0270(4) 0.0350(4) -0.0025(3) -0.0036(3) 0.0011(3)
O3 0.0375(18) 0.0337(19) 0.0322(17) 0.000 -0.0031(14) 0.000

loop_
_atom_type_symbol
_atom_type_description
_atom_type_scat_dispersion_real
_atom_type_scat_dispersion_imag
_atom_type_scat_source
C C 0.0033 0.0016 'International Tables Vol C Tables 4.2.6.8 and 6.1.1.4'
H H 0.0000 0.0000 'International Tables Vol C Tables 4.2.6.8 and 6.1.1.4'
O O 0.0106 0.0060 'International Tables Vol C Tables 4.2.6.8 and 6.1.1.4'
N N 0.0061 0.0033 'International Tables Vol C Tables 4.2.6.8 and 6.1.1.4'
Cl Cl 0.1484 0.1585 'International Tables Vol C Tables 4.2.6.8 and 6.1.1.4'

loop_
_geom_angle_atom_site_label_1
_geom_angle_atom_site_label_2
_geom_angle_atom_site_label_3
_geom_angle
_geom_angle_site_symmetry_1
_geom_angle_site_symmetry_3
_geom_angle_publ_flag
C21 N21 C21 110.3(3) 7_565 . ?
C21 N21 H10 108.8(13) 7_565 . ?
C21 N21 H10 108.8(13) . . ?
C21 N21 H11 109.7(14) 7_565 . ?
C21 N21 H11 109.7(14) . . ?
H10 N21 H11 109(4) . . ?
C22 N22 C22 112.4(3) . 7_565 ?
C22 N22 H5 108.0(13) . . ?
C22 N22 H5 108.0(13) 7_565 . ?
C22 N22 H12 109.4(12) . . ?
C22 N22 H12 109.4(12) 7_565 . ?
H5 N22 H12 110(4) . . ?
C12 N11 C12 111.6(3) . 7_565 ?
C12 N11 H16 112.1(12) . . ?
C12 N11 H16 112.1(12) 7_565 . ?
C12 N11 H23 109.9(13) . . ?
C12 N11 H23 109.9(13) 7_565 . ?
H16 N11 H23 101(3) . . ?
C11 N12 C11 111.9(3) . 7_565 ?
C11 N12 H7 111.7(12) . . ?
C11 N12 H7 111.7(12) 7_565 . ?
C11 N12 H21 110.5(14) . . ?
C11 N12 H21 110.5(13) 7_565 . ?
H7 N12 H21 100(4) . . ?
N12 C11 C12 109.9(3) . . ?
N12 C11 H6 104.0(16) . . ?
C12 C11 H6 113.9(16) . . ?
N12 C11 H14 110.0(16) . . ?
C12 C11 H14 110.6(15) . . ?
H6 C11 H14 108(2) . . ?
N11 C12 C11 110.2(3) . . ?
N11 C12 H2 105.5(14) . . ?
C11 C12 H2 111.1(15) . . ?
N11 C12 H9 107.6(17) . . ?
C11 C12 H9 112.5(16) . . ?
H2 C12 H9 110(2) . . ?
N21 C21 C22 110.7(2) . . ?
N21 C21 H1 109.8(14) . . ?
C22 C21 H1 108.6(14) . . ?
N21 C21 H4 109.7(16) . . ?
C22 C21 H4 109.1(15) . . ?
H1 C21 H4 109(2) . . ?
N22 C22 C21 110.0(2) . . ?
N22 C22 H3 107.0(14) . . ?
C21 C22 H3 110.2(14) . . ?
N22 C22 H8 105.1(16) . . ?
C21 C22 H8 115.1(15) . . ?
H3 C22 H8 109(2) . . ?

loop_
_geom_bond_atom_site_label_1
_geom_bond_atom_site_label_2
_geom_bond_distance
_geom_bond_site_symmetry_2
_geom_bond_publ_flag
N21 C21 1.479(3) 7_565 ?
N21 C21 1.479(3) . ?
N21 H10 0.85(4) . ?
N21 H11 0.82(4) . ?
N22 C22 1.490(3) . ?
N22 C22 1.490(3) 7_565 ?
N22 H5 0.80(4) . ?
N22 H12 0.88(4) . ?
N11 C12 1.480(3) . ?
N11 C12 1.480(3) 7_565 ?
N11 H16 0.88(4) . ?
N11 H23 0.87(4) . ?
N12 C11 1.480(3) . ?
N12 C11 1.480(3) 7_565 ?
N12 H7 0.89(4) . ?
N12 H21 0.86(4) . ?
C11 C12 1.501(4) . ?
C11 H6 0.94(3) . ?
C11 H14 0.99(2) . ?
C12 H2 0.94(2) . ?
C12 H9 0.97(3) . ?
C21 C22 1.499(4) . ?
C21 H1 0.91(2) . ?
C21 H4 0.97(3) . ?
C22 H3 1.02(3) . ?
C22 H8 0.96(3) . ?
O3 H13 0.79(3) . ?
